data_1534576
loop_
_publ_author_name
'Gieck, C.'
'Tremel, W.'

_publ_section_title
;
 Interlocking inorganic screw helices: synthesis, structure and magnetism
 of the novel framework uranium orthothiophosphates A11 U7 (P S4)13 (A =
 K, Rb)
;
_journal_name_full 'Chemistry - A European Journal'
_journal_page_first 2980
_journal_page_last 2987
_journal_volume 8
_journal_year 2002
_chemical_formula_sum 'P13 Rb11 S52 U7'
_chemical_name_systematic 'Rb11 U7 (P S4)13'
_space_group_IT_number 122
_symmetry_space_group_name_Hall 'I -4 2bw'
_symmetry_space_group_name_H-M 'I -4 2 d'
_cell_angle_alpha 90
_cell_angle_beta 90
_cell_angle_gamma 90
_cell_formula_units_Z 8
_cell_length_a 32.1641
_cell_length_b 32.1641
_cell_length_c 17.7244
_cell_volume 18336.412
_citation_journal_id_ASTM CEUJED
_cod_data_source_file Gieck_CEUJED_2002_444.cif
_cod_data_source_block P13Rb11S52U7
_cod_original_cell_volume 18336.41
_cod_database_code 1534576

loop_
_symmetry_equiv_pos_as_xyz
x,y,z
y,-x,-z
-x,-y,z
-y,x,-z
x,-y+1/2,-z+1/4
-y+1/2,-x,z+3/4
-x,y+1/2,-z+1/4
y+1/2,x,z+3/4
x+1/2,y+1/2,z+1/2
y+1/2,-x+1/2,-z+1/2
-x+1/2,-y+1/2,z+1/2
-y+1/2,x+1/2,-z+1/2
x+1/2,-y+1,-z+3/4
-y+1,-x+1/2,z+5/4
-x+1/2,y+1,-z+3/4
y+1,x+1/2,z+5/4

loop_
_atom_site_label
_atom_site_type_symbol
_atom_site_fract_x
_atom_site_fract_y
_atom_site_fract_z
_atom_site_occupancy
_atom_site_U_iso_or_equiv
S13 S-2 0.1555 0.2554 0.3672 1 0.0
S21 S-2 0.2904 0.12859 0.0026 1 0.0
Rb6 Rb+1 0.69549 0.25 0.125 1 0.0
Rb1 Rb+1 0.01282 0.31129 0.32094 1 0.0
S24 S-2 0.37453 0.3008 0.0211 1 0.0
Rb5 Rb+1 0.13675 0.25 0.125 1 0.0
S11 S-2 0.10325 0.06308 0.39 1 0.0
S19 S-2 0.26689 0.13225 0.2265 1 0.0
U3 U+4 0.30672 0.18068 0.123 1 0.0
U1 U+4 0.01094 0.15145 0.2077 1 0.0
S10 S-2 0.0922 0.04642 0.1053 1 0.0
S16 S-2 0.19584 0.05937 0.3162 1 0.0
S23 S-2 0.36045 0.11322 0.1331 1 0.0
S18 S-2 0.22036 0.18989 0.1032 1 0.0
P2 P+5 0.06453 0.09908 0.0615 1 0.0
S6 S-2 0.07156 0.1515 0.3262 1 0.0
U4 U+4 0.42459 0.25 0.125 1 0.0
S25 S-2 0.37475 0.19906 0.0279 1 0.0
S2 S-2 0.00844 0.0956 0.4495 1 0.0
P7 P+5 0.0124 0.25 0.125 1 0.0
Rb7 Rb+1 0 0 0.1291 1 0.0
S9 S-2 0.08747 0.1454 0.1321 1 0.0
P3 P+5 0.20927 0.14279 0.178 1 0.0
P4 P+5 0.33315 0.08652 0.0401 1 0.0
S22 S-2 0.30344 0.03343 0.0651 1 0.0
S17 S-2 0.2012 0.47506 0.3479 1 0.0
Rb4 Rb+1 0.45798 0.06944 0.11661 1 0.0
S3 S-2 0.02675 0.26327 0.496 1 0.0
S4 S-2 0.0301 0.07006 0.2655 1 0.0
S20 S-2 0.28734 0.25039 0.0263 1 0.0
Rb2 Rb+1 0.17844 0.36936 0.31086 1 0.0
S14 S-2 0.16844 0.15964 0.2595 1 0.0
Rb3 Rb+1 0.3138 0.04277 0.24673 1 0.0
U2 U+4 0.12258 0.08516 0.23753 1 0.0
S7 S-2 0.0725 0.6221 0.0379 1 0.0
S15 S-2 0.18559 0.09258 0.1253 1 0.0
P5 P+5 0.34592 0.25137 0.2732 1 0.0
S5 S-2 0.04802 0.26719 0.0357 1 0.0
S1 S-2 0.00203 0.0979 0.0842 1 0.0
P6 P+5 0.4991 0.18521 0.0449 1 0.0
P1 P+5 0.05002 0.09484 0.3689 1 0.0
S8 S-2 0.0766 0.3919 0.2961 1 0.0
S26 S-2 0.46332 0.17396 0.1388 1 0.0
S12 S-2 0.1345 0.50241 0.0227 1 0.0
